data_7152180
loop_
_publ_author_name
'Wang, Xiao-Rong'
'Xing, Juan'
'Yan, Cai-Xia'
'Cheng, Ying'

_publ_section_title
;
 The reaction of \b-lactam carbenes with 3,6-dipyridyltetrazines: switch
 of reaction pathways by 2-pyridyl and 4-pyridyl substituents of
 tetrazines.
;
_journal_issue 5
_journal_name_full 'Organic &amp; biomolecular chemistry'
_journal_page_first 970
_journal_page_last 977
_journal_paper_doi 10.1039/c1ob06595e
_journal_volume 10
_journal_year 2012
_chemical_formula_sum 'C24 H21 N5 O2'
_chemical_formula_weight 411.46
_chemical_name_systematic
;
?
;
_space_group_IT_number 14
_symmetry_cell_setting monoclinic
_symmetry_space_group_name_Hall '-P 2ybc'
_symmetry_space_group_name_H-M 'P 1 21/c 1'
_atom_sites_solution_hydrogens geom
_atom_sites_solution_primary direct
_atom_sites_solution_secondary difmap
_audit_creation_method SHELXL-97
_cell_angle_alpha 90.00
_cell_angle_beta 108.98(3)
_cell_angle_gamma 90.00
_cell_formula_units_Z 4
_cell_length_a 8.9350(18)
_cell_length_b 20.224(4)
_cell_length_c 11.920(2)
_cell_measurement_reflns_used 5399
_cell_measurement_temperature 153(2)
_cell_measurement_theta_max 27.8625
_cell_measurement_theta_min 2.0684
_cell_volume 2036.9(8)
_computing_cell_refinement CrystalClear
_computing_data_collection CrystalClear
_computing_data_reduction CrystalClear
_computing_molecular_graphics 'Bruker SHELXTL'
_computing_publication_material 'Bruker SHELXTL'
_computing_structure_refinement 'SHELXL-97 (Sheldrick, 1997)'
_computing_structure_solution 'SHELXS-97 (Sheldrick, 1990)'
_diffrn_ambient_temperature 153(2)
_diffrn_detector_area_resol_mean 7.31
_diffrn_measured_fraction_theta_full 0.997
_diffrn_measured_fraction_theta_max 0.997
_diffrn_measurement_device_type 'Rigaku Saturn CCD area detector'
_diffrn_measurement_method '\w scans'
_diffrn_radiation_monochromator multilayer
_diffrn_radiation_source 'rotating anode'
_diffrn_radiation_type MoK\a
_diffrn_radiation_wavelength 0.71073
_diffrn_reflns_av_R_equivalents 0.0366
_diffrn_reflns_av_sigmaI/netI 0.0381
_diffrn_reflns_limit_h_max 8
_diffrn_reflns_limit_h_min -11
_diffrn_reflns_limit_k_max 26
_diffrn_reflns_limit_k_min -26
_diffrn_reflns_limit_l_max 14
_diffrn_reflns_limit_l_min -15
_diffrn_reflns_number 16701
_diffrn_reflns_theta_full 27.85
_diffrn_reflns_theta_max 27.85
_diffrn_reflns_theta_min 2.01
_diffrn_standards_decay_% 0
_diffrn_standards_interval_count 0
_diffrn_standards_interval_time 0
_diffrn_standards_number 0
_exptl_absorpt_coefficient_mu 0.089
_exptl_absorpt_correction_T_max 0.9825
_exptl_absorpt_correction_T_min 0.9773
_exptl_absorpt_correction_type multi-scan
_exptl_absorpt_process_details CrystalClear
_exptl_crystal_colour Colorless
_exptl_crystal_density_diffrn 1.342
_exptl_crystal_density_method 'not measured'
_exptl_crystal_description Prism
_exptl_crystal_F_000 864
_exptl_crystal_size_max 0.26
_exptl_crystal_size_mid 0.22
_exptl_crystal_size_min 0.20
_refine_diff_density_max 0.228
_refine_diff_density_min -0.257
_refine_diff_density_rms 0.053
_refine_ls_extinction_coef 0.037(3)
_refine_ls_extinction_expression Fc^*^=kFc[1+0.001xFc^2^\l^3^/sin(2\q)]^-1/4^
_refine_ls_extinction_method SHELXL
_refine_ls_goodness_of_fit_ref 1.116
_refine_ls_hydrogen_treatment constr
_refine_ls_matrix_type full
_refine_ls_number_parameters 284
_refine_ls_number_reflns 4841
_refine_ls_number_restraints 0
_refine_ls_restrained_S_all 1.116
_refine_ls_R_factor_all 0.0635
_refine_ls_R_factor_gt 0.0502
_refine_ls_shift/su_max 0.001
_refine_ls_shift/su_mean 0.000
_refine_ls_structure_factor_coef Fsqd
_refine_ls_weighting_details 'calc w=1/[\s^2^(Fo^2^)+(0.0737P)^2^+0.0411P] where P=(Fo^2^+2Fc^2^)/3'
_refine_ls_weighting_scheme calc
_refine_ls_wR_factor_gt 0.1250
_refine_ls_wR_factor_ref 0.1367
_reflns_number_gt 3845
_reflns_number_total 4841
_reflns_threshold_expression >2sigma(I)
_cod_data_source_file c1ob06595e.txt
_cod_data_source_block 091014a5
_cod_depositor_comments
;
The following automatic conversions were performed:

'_symmetry_cell_setting' value 'Monoclinic' changed to 'monoclinic'
according to /home/saulius/struct/CIF-dictionaries/cif_core.dic
dictionary named 'cif_core.dic' version 2.4.1 from 2010-06-29.

Automatic conversion script
Id: cif_fix_values 1715 2011-07-08 13:25:40Z adriana 
;
_cod_original_cell_volume 2036.9(7)
_cod_original_sg_symbol_H-M P2(1)/c
_cod_database_code 7152180

loop_
_symmetry_equiv_pos_as_xyz
'x, y, z'
'-x, y+1/2, -z+1/2'
'-x, -y, -z'
'x, -y-1/2, z-1/2'

loop_
_atom_site_label
_atom_site_type_symbol
_atom_site_fract_x
_atom_site_fract_y
_atom_site_fract_z
_atom_site_U_iso_or_equiv
_atom_site_adp_type
_atom_site_occupancy
_atom_site_symmetry_multiplicity
_atom_site_calc_flag
_atom_site_refinement_flags
N1 N -0.00336(12) 0.84897(5) 0.19296(10) 0.0225(3) Uani 1 1 d .
N2 N 0.09901(13) 0.98662(6) 0.39499(10) 0.0273(3) Uani 1 1 d .
N3 N 0.19928(13) 0.94243(6) 0.44774(10) 0.0265(3) Uani 1 1 d .
N4 N 0.35477(14) 0.83979(6) 0.25770(11) 0.0288(3) Uani 1 1 d .
N5 N -0.19648(13) 0.99385(6) 0.09474(11) 0.0305(3) Uani 1 1 d .
O1 O 0.03825(11) 0.73624(5) 0.23026(9) 0.0306(2) Uani 1 1 d .
O2 O -0.35678(12) 0.82179(5) -0.28539(8) 0.0336(3) Uani 1 1 d .
C1 C 0.05102(14) 0.90538(7) 0.25855(11) 0.0219(3) Uani 1 1 d .
C2 C 0.19073(15) 0.88791(7) 0.36369(11) 0.0229(3) Uani 1 1 d .
C3 C 0.14371(16) 0.81728(7) 0.39230(12) 0.0243(3) Uani 1 1 d .
C4 C 0.05981(15) 0.79259(7) 0.26468(12) 0.0238(3) Uani 1 1 d .
C5 C 0.00358(15) 0.96705(7) 0.27702(12) 0.0235(3) Uani 1 1 d .
C6 C 0.27544(17) 0.77132(7) 0.46281(13) 0.0318(3) Uani 1 1 d .
H6A H 0.3288 0.7905 0.5411 0.048 Uiso 1 1 calc R
H6B H 0.3520 0.7655 0.4205 0.048 Uiso 1 1 calc R
H6C H 0.2305 0.7283 0.4722 0.048 Uiso 1 1 calc R
C7 C 0.01576(17) 0.82215(8) 0.45303(12) 0.0305(3) Uani 1 1 d .
H7A H -0.0383 0.7795 0.4472 0.046 Uiso 1 1 calc R
H7B H -0.0613 0.8563 0.4138 0.046 Uiso 1 1 calc R
H7C H 0.0655 0.8338 0.5368 0.046 Uiso 1 1 calc R
C8 C -0.09626(14) 0.84427(7) 0.07021(12) 0.0224(3) Uani 1 1 d .
C9 C -0.22970(15) 0.80415(7) 0.03484(12) 0.0232(3) Uani 1 1 d .
H9 H -0.2625 0.7811 0.0922 0.028 Uiso 1 1 calc R
C10 C -0.31467(15) 0.79806(7) -0.08506(12) 0.0257(3) Uani 1 1 d .
H10 H -0.4057 0.7705 -0.1098 0.031 Uiso 1 1 calc R
C11 C -0.26707(15) 0.83206(7) -0.16903(12) 0.0255(3) Uani 1 1 d .
C12 C -0.13457(16) 0.87277(7) -0.13270(13) 0.0303(3) Uani 1 1 d .
H12 H -0.1027 0.8967 -0.1897 0.036 Uiso 1 1 calc R
C13 C -0.04913(16) 0.87832(7) -0.01297(12) 0.0284(3) Uani 1 1 d .
H13 H 0.0422 0.9057 0.0119 0.034 Uiso 1 1 calc R
C14 C -0.3130(2) 0.85849(8) -0.37263(13) 0.0411(4) Uani 1 1 d .
H14A H -0.3190 0.9059 -0.3579 0.062 Uiso 1 1 calc R
H14B H -0.3855 0.8477 -0.4518 0.062 Uiso 1 1 calc R
H14C H -0.2046 0.8470 -0.3679 0.062 Uiso 1 1 calc R
C15 C 0.34095(15) 0.88958(7) 0.32726(11) 0.0234(3) Uani 1 1 d .
C16 C 0.45076(16) 0.94053(7) 0.36170(12) 0.0292(3) Uani 1 1 d .
H16 H 0.4366 0.9754 0.4107 0.035 Uiso 1 1 calc R
C17 C 0.58113(17) 0.93952(8) 0.32325(13) 0.0344(4) Uani 1 1 d .
H17 H 0.6590 0.9733 0.3466 0.041 Uiso 1 1 calc R
C18 C 0.59652(16) 0.88859(8) 0.25031(13) 0.0321(3) Uani 1 1 d .
H18 H 0.6840 0.8870 0.2217 0.038 Uiso 1 1 calc R
C19 C 0.48116(17) 0.84002(7) 0.22015(13) 0.0308(3) Uani 1 1 d .
H19 H 0.4919 0.8050 0.1702 0.037 Uiso 1 1 calc R
C20 C -0.12404(15) 1.01059(6) 0.20911(12) 0.0252(3) Uani 1 1 d .
C21 C -0.16861(17) 1.06539(7) 0.26172(14) 0.0328(3) Uani 1 1 d .
H21 H -0.1142 1.0761 0.3423 0.039 Uiso 1 1 calc R
C22 C -0.29361(19) 1.10397(8) 0.19431(15) 0.0396(4) Uani 1 1 d .
H22 H -0.3267 1.1415 0.2280 0.047 Uiso 1 1 calc R
C23 C -0.36931(19) 1.08705(8) 0.07756(15) 0.0386(4) Uani 1 1 d .
H23 H -0.4560 1.1124 0.0295 0.046 Uiso 1 1 calc R
C24 C -0.31607(17) 1.03227(8) 0.03199(14) 0.0354(4) Uani 1 1 d .
H24 H -0.3678 1.0213 -0.0489 0.042 Uiso 1 1 calc R

loop_
_atom_site_aniso_label
_atom_site_aniso_U_11
_atom_site_aniso_U_22
_atom_site_aniso_U_33
_atom_site_aniso_U_23
_atom_site_aniso_U_13
_atom_site_aniso_U_12
N1 0.0246(6) 0.0194(6) 0.0229(6) -0.0016(4) 0.0071(4) -0.0017(4)
N2 0.0283(6) 0.0262(6) 0.0291(6) -0.0040(5) 0.0118(5) -0.0031(5)
N3 0.0287(6) 0.0253(6) 0.0270(6) -0.0036(5) 0.0113(5) -0.0035(5)
N4 0.0275(6) 0.0274(7) 0.0329(7) -0.0036(5) 0.0116(5) -0.0028(5)
N5 0.0301(7) 0.0275(7) 0.0327(7) -0.0004(5) 0.0087(5) 0.0027(5)
O1 0.0379(6) 0.0197(5) 0.0329(6) -0.0014(4) 0.0096(4) -0.0017(4)
O2 0.0360(6) 0.0360(6) 0.0235(5) 0.0007(4) 0.0021(4) -0.0047(4)
C1 0.0217(6) 0.0234(7) 0.0216(6) -0.0009(5) 0.0085(5) -0.0032(5)
C2 0.0239(7) 0.0233(7) 0.0216(6) -0.0022(5) 0.0076(5) -0.0021(5)
C3 0.0275(7) 0.0220(7) 0.0238(6) 0.0008(5) 0.0087(5) -0.0020(5)
C4 0.0228(7) 0.0225(7) 0.0271(7) 0.0000(5) 0.0096(5) -0.0022(5)
C5 0.0252(7) 0.0219(7) 0.0253(7) -0.0018(5) 0.0107(5) -0.0027(5)
C6 0.0328(8) 0.0279(8) 0.0325(8) 0.0047(6) 0.0078(6) 0.0001(6)
C7 0.0334(8) 0.0322(8) 0.0292(7) -0.0001(6) 0.0149(6) -0.0046(6)
C8 0.0206(6) 0.0224(7) 0.0247(7) -0.0029(5) 0.0078(5) 0.0013(5)
C9 0.0240(7) 0.0213(7) 0.0272(7) -0.0009(5) 0.0122(5) 0.0005(5)
C10 0.0212(7) 0.0251(7) 0.0301(7) -0.0030(5) 0.0073(5) -0.0033(5)
C11 0.0257(7) 0.0244(7) 0.0242(7) -0.0019(5) 0.0051(5) 0.0021(5)
C12 0.0331(8) 0.0311(8) 0.0276(7) 0.0020(6) 0.0111(6) -0.0065(6)
C13 0.0277(7) 0.0288(7) 0.0288(7) -0.0025(6) 0.0093(6) -0.0087(5)
C14 0.0547(10) 0.0352(9) 0.0267(8) 0.0050(7) 0.0043(7) -0.0005(7)
C15 0.0241(7) 0.0231(7) 0.0217(6) 0.0013(5) 0.0057(5) -0.0002(5)
C16 0.0299(7) 0.0286(8) 0.0288(7) -0.0042(6) 0.0092(6) -0.0047(6)
C17 0.0286(8) 0.0364(9) 0.0379(8) -0.0012(7) 0.0106(6) -0.0109(6)
C18 0.0251(7) 0.0371(9) 0.0357(8) 0.0042(7) 0.0121(6) -0.0007(6)
C19 0.0280(8) 0.0321(8) 0.0349(8) -0.0021(6) 0.0139(6) 0.0018(6)
C20 0.0256(7) 0.0206(7) 0.0325(7) 0.0021(5) 0.0139(6) -0.0013(5)
C21 0.0383(8) 0.0257(8) 0.0362(8) -0.0012(6) 0.0146(6) 0.0033(6)
C22 0.0463(9) 0.0268(8) 0.0492(10) 0.0011(7) 0.0206(8) 0.0099(6)
C23 0.0353(8) 0.0330(9) 0.0467(10) 0.0090(7) 0.0123(7) 0.0088(6)
C24 0.0323(8) 0.0344(9) 0.0371(8) 0.0033(7) 0.0079(6) 0.0043(6)

loop_
_atom_type_symbol
_atom_type_description
_atom_type_scat_dispersion_real
_atom_type_scat_dispersion_imag
_atom_type_scat_source
C C 0.0033 0.0016 'International Tables Vol C Tables 4.2.6.8 and 6.1.1.4'
H H 0.0000 0.0000 'International Tables Vol C Tables 4.2.6.8 and 6.1.1.4'
N N 0.0061 0.0033 'International Tables Vol C Tables 4.2.6.8 and 6.1.1.4'
O O 0.0106 0.0060 'International Tables Vol C Tables 4.2.6.8 and 6.1.1.4'

loop_
_geom_angle_atom_site_label_1
_geom_angle_atom_site_label_2
_geom_angle_atom_site_label_3
_geom_angle
C1 N1 C4 108.88(11)
C1 N1 C8 127.92(11)
C4 N1 C8 122.99(11)
N3 N2 C5 112.69(11)
N2 N3 C2 108.40(11)
C15 N4 C19 117.49(12)
C24 N5 C20 116.98(13)
C11 O2 C14 116.60(11)
C5 C1 N1 141.32(12)
C5 C1 C2 107.49(11)
N1 C1 C2 108.90(11)
N3 C2 C1 103.74(11)
N3 C2 C15 108.53(10)
C1 C2 C15 108.98(10)
N3 C2 C3 119.66(10)
C1 C2 C3 100.89(10)
C15 C2 C3 113.82(11)
C6 C3 C7 109.77(11)
C6 C3 C4 112.80(12)
C7 C3 C4 106.65(11)
C6 C3 C2 117.78(11)
C7 C3 C2 109.75(11)
C4 C3 C2 99.21(10)
O1 C4 N1 124.29(13)
O1 C4 C3 127.87(13)
N1 C4 C3 107.62(11)
C1 C5 N2 107.05(11)
C1 C5 C20 133.85(13)
N2 C5 C20 118.86(12)
C3 C6 H6A 109.5
C3 C6 H6B 109.5
H6A C6 H6B 109.5
C3 C6 H6C 109.5
H6A C6 H6C 109.5
H6B C6 H6C 109.5
C3 C7 H7A 109.5
C3 C7 H7B 109.5
H7A C7 H7B 109.5
C3 C7 H7C 109.5
H7A C7 H7C 109.5
H7B C7 H7C 109.5
C13 C8 C9 120.36(13)
C13 C8 N1 119.35(11)
C9 C8 N1 120.26(12)
C10 C9 C8 119.48(12)
C10 C9 H9 120.3
C8 C9 H9 120.3
C9 C10 C11 120.28(12)
C9 C10 H10 119.9
C11 C10 H10 119.9
O2 C11 C10 115.95(12)
O2 C11 C12 124.21(13)
C10 C11 C12 119.83(13)
C13 C12 C11 119.76(13)
C13 C12 H12 120.1
C11 C12 H12 120.1
C8 C13 C12 120.28(12)
C8 C13 H13 119.9
C12 C13 H13 119.9
O2 C14 H14A 109.5
O2 C14 H14B 109.5
H14A C14 H14B 109.5
O2 C14 H14C 109.5
H14A C14 H14C 109.5
H14B C14 H14C 109.5
N4 C15 C16 122.94(12)
N4 C15 C2 115.06(11)
C16 C15 C2 121.97(12)
C17 C16 C15 118.73(13)
C17 C16 H16 120.6
C15 C16 H16 120.6
C18 C17 C16 119.06(13)
C18 C17 H17 120.5
C16 C17 H17 120.5
C17 C18 C19 118.29(13)
C17 C18 H18 120.9
C19 C18 H18 120.9
N4 C19 C18 123.48(14)
N4 C19 H19 118.3
C18 C19 H19 118.3
N5 C20 C21 122.75(13)
N5 C20 C5 116.17(12)
C21 C20 C5 121.07(13)
C22 C21 C20 118.78(15)
C22 C21 H21 120.6
C20 C21 H21 120.6
C23 C22 C21 118.97(15)
C23 C22 H22 120.5
C21 C22 H22 120.5
C22 C23 C24 118.46(15)
C22 C23 H23 120.8
C24 C23 H23 120.8
N5 C24 C23 124.05(15)
N5 C24 H24 118.0
C23 C24 H24 118.0

loop_
_geom_bond_atom_site_label_1
_geom_bond_atom_site_label_2
_geom_bond_distance
N1 C1 1.3791(16)
N1 C4 1.4267(17)
N1 C8 1.4315(17)
N2 N3 1.2769(16)
N2 C5 1.4426(18)
N3 C2 1.4749(17)
N4 C15 1.3355(17)
N4 C19 1.3433(18)
N5 C24 1.3361(18)
N5 C20 1.3484(19)
O1 C4 1.2054(16)
O2 C11 1.3734(17)
O2 C14 1.4316(19)
C1 C5 1.3582(18)
C1 C2 1.4954(19)
C2 C15 1.5396(18)
C2 C3 1.5578(18)
C3 C6 1.5206(19)
C3 C7 1.5424(19)
C3 C4 1.5439(19)
C5 C20 1.4595(19)
C6 H6A 0.9800
C6 H6B 0.9800
C6 H6C 0.9800
C7 H7A 0.9800
C7 H7B 0.9800
C7 H7C 0.9800
C8 C13 1.3806(19)
C8 C9 1.3895(18)
C9 C10 1.3887(19)
C9 H9 0.9500
C10 C11 1.3901(19)
C10 H10 0.9500
C11 C12 1.3905(19)
C12 C13 1.387(2)
C12 H12 0.9500
C13 H13 0.9500
C14 H14A 0.9800
C14 H14B 0.9800
C14 H14C 0.9800
C15 C16 1.3895(18)
C16 C17 1.384(2)
C16 H16 0.9500
C17 C18 1.383(2)
C17 H17 0.9500
C18 C19 1.384(2)
C18 H18 0.9500
C19 H19 0.9500
C20 C21 1.3938(19)
C21 C22 1.385(2)
C21 H21 0.9500
C22 C23 1.378(2)
C22 H22 0.9500
C23 C24 1.384(2)
C23 H23 0.9500
C24 H24 0.9500

loop_
_geom_torsion_atom_site_label_1
_geom_torsion_atom_site_label_2
_geom_torsion_atom_site_label_3
_geom_torsion_atom_site_label_4
_geom_torsion
C5 N2 N3 C2 4.69(14)
C4 N1 C1 C5 -142.26(17)
C8 N1 C1 C5 42.9(2)
C4 N1 C1 C2 17.12(14)
C8 N1 C1 C2 -157.69(11)
N2 N3 C2 C1 -7.53(13)
N2 N3 C2 C15 108.26(12)
N2 N3 C2 C3 -118.82(12)
C5 C1 C2 N3 7.75(13)
N1 C1 C2 N3 -158.91(10)
C5 C1 C2 C15 -107.72(12)
N1 C1 C2 C15 85.62(12)
C5 C1 C2 C3 132.21(11)
N1 C1 C2 C3 -34.45(13)
N3 C2 C3 C6 -89.33(15)
C1 C2 C3 C6 157.85(12)
C15 C2 C3 C6 41.31(16)
N3 C2 C3 C7 37.22(16)
C1 C2 C3 C7 -75.60(12)
C15 C2 C3 C7 167.85(11)
N3 C2 C3 C4 148.73(11)
C1 C2 C3 C4 35.91(12)
C15 C2 C3 C4 -80.64(12)
C1 N1 C4 O1 -177.01(12)
C8 N1 C4 O1 -1.9(2)
C1 N1 C4 C3 8.13(13)
C8 N1 C4 C3 -176.74(10)
C6 C3 C4 O1 31.83(19)
C7 C3 C4 O1 -88.75(16)
C2 C3 C4 O1 157.31(14)
C6 C3 C4 N1 -153.55(11)
C7 C3 C4 N1 85.87(12)
C2 C3 C4 N1 -28.07(12)
N1 C1 C5 N2 154.26(16)
C2 C1 C5 N2 -5.29(13)
N1 C1 C5 C20 -19.9(3)
C2 C1 C5 C20 -179.41(14)
N3 N2 C5 C1 0.46(14)
N3 N2 C5 C20 175.61(11)
C1 N1 C8 C13 50.19(18)
C4 N1 C8 C13 -123.96(14)
C1 N1 C8 C9 -131.86(14)
C4 N1 C8 C9 53.99(17)
C13 C8 C9 C10 0.6(2)
N1 C8 C9 C10 -177.35(11)
C8 C9 C10 C11 -0.3(2)
C14 O2 C11 C10 177.59(13)
C14 O2 C11 C12 -3.2(2)
C9 C10 C11 O2 178.72(12)
C9 C10 C11 C12 -0.5(2)
O2 C11 C12 C13 -178.10(13)
C10 C11 C12 C13 1.1(2)
C9 C8 C13 C12 0.0(2)
N1 C8 C13 C12 177.92(12)
C11 C12 C13 C8 -0.8(2)
C19 N4 C15 C16 -0.2(2)
C19 N4 C15 C2 177.89(12)
N3 C2 C15 N4 175.29(11)
C1 C2 C15 N4 -72.37(14)
C3 C2 C15 N4 39.36(16)
N3 C2 C15 C16 -6.64(17)
C1 C2 C15 C16 105.71(15)
C3 C2 C15 C16 -142.56(13)
N4 C15 C16 C17 -0.6(2)
C2 C15 C16 C17 -178.49(12)
C15 C16 C17 C18 1.1(2)
C16 C17 C18 C19 -0.9(2)
C15 N4 C19 C18 0.4(2)
C17 C18 C19 N4 0.2(2)
C24 N5 C20 C21 -0.4(2)
C24 N5 C20 C5 178.46(12)
C1 C5 C20 N5 -14.2(2)
N2 C5 C20 N5 172.18(11)
C1 C5 C20 C21 164.62(14)
N2 C5 C20 C21 -8.95(19)
N5 C20 C21 C22 0.7(2)
C5 C20 C21 C22 -178.06(13)
C20 C21 C22 C23 -0.2(2)
C21 C22 C23 C24 -0.6(2)
C20 N5 C24 C23 -0.5(2)
C22 C23 C24 N5 1.0(2)
